data_7122135
loop_
_publ_author_name
'Alexandropoulos, Dimitris I.'
'Schulte, Kelsey A.'
'Vignesh, Kuduva R.'
'Dunbar, Kim R.'

_publ_section_title
;
 Slow magnetic dynamics in a family of mononuclear lanthanide complexes
 exhibiting the rare cubic coordination geometry.
;
_journal_issue 72
_journal_name_full 'Chemical communications (Cambridge, England)'
_journal_page_first 10136
_journal_page_last 10139
_journal_paper_doi 10.1039/c8cc04565h
_journal_volume 54
_journal_year 2018
_chemical_formula_moiety 'C30 H22 N2 O10 Tb, 1.33(C18 H20 B2 Co1 N12)'
_chemical_formula_sum 'C54 H48.67 B2.67 Co1.33 N18 O10 Tb'
_chemical_formula_weight 1376.09
_space_group_crystal_system cubic
_space_group_IT_number 197
_space_group_name_Hall 'I 2 2 3'
_space_group_name_H-M_alt 'I 2 3'
_symmetry_space_group_name_Hall 'I 2 2 3'
_symmetry_space_group_name_H-M 'I 2 3'
_atom_sites_solution_hydrogens geom
_atom_sites_solution_primary dual
_audit_creation_date 2018-06-04
_audit_creation_method
;
Olex2 1.2
(compiled 2018.05.29 svn.r3508 for OlexSys, GUI svn.r5506)
;
_audit_update_record
;
2018-06-05 deposited with the CCDC.
2018-08-09 downloaded from the CCDC.
;
_cell_angle_alpha 90
_cell_angle_beta 90
_cell_angle_gamma 90
_cell_formula_units_Z 6
_cell_length_a 20.9135(4)
_cell_length_b 20.9135(4)
_cell_length_c 20.9135(4)
_cell_measurement_reflns_used 47411
_cell_measurement_temperature 100
_cell_measurement_theta_max 16.48
_cell_measurement_theta_min 2.27
_cell_volume 9147.0(3)
_computing_cell_refinement 'SAINT+ Ver. 8.34A (Bruker-AXS, 2014)'
_computing_data_collection 'APEX3(Bruker-AXS, 2015)'
_computing_data_reduction 'SAINT+ Ver. 8.34A (Bruker-AXS, 2014)'
_computing_molecular_graphics 'SHELXTL (Sheldrick, 2008-2013)'
_computing_publication_material 'SHELXTL (Sheldrick, 2008-2013)'
_computing_structure_refinement 'SHELXTL (Sheldrick, 2008-2013)'
_computing_structure_solution 'SHELXTL (Sheldrick, 2008-2013)'
_diffrn_ambient_temperature 100.0
_diffrn_detector ' Pilatus1M(CdTe) pixel array detector'
_diffrn_detector_area_resol_mean 7.9
_diffrn_detector_type 'CMOS hybrid pixel array detector'
_diffrn_measured_fraction_theta_full 0.999
_diffrn_measured_fraction_theta_max 0.999
_diffrn_measurement_device 'huber three-circle diffractometer'
_diffrn_measurement_device_type 'Pilatus1M(CdTe) pixel array detector'
_diffrn_measurement_method '0.5\ \w and 0.5\ \f scans'
_diffrn_radiation_collimation 'focusing mirrors'
_diffrn_radiation_monochromator 'Si 111 and Si 311'
_diffrn_radiation_probe synchrotron
_diffrn_radiation_type synchrotron
_diffrn_radiation_wavelength 0.41328
_diffrn_reflns_av_R_equivalents 0.0442
_diffrn_reflns_av_unetI/netI 0.0105
_diffrn_reflns_Laue_measured_fraction_full 0.999
_diffrn_reflns_Laue_measured_fraction_max 0.999
_diffrn_reflns_limit_h_max 18
_diffrn_reflns_limit_h_min -18
_diffrn_reflns_limit_k_max 18
_diffrn_reflns_limit_k_min 0
_diffrn_reflns_limit_l_max 26
_diffrn_reflns_limit_l_min 2
_diffrn_reflns_number 3381
_diffrn_reflns_point_group_measured_fraction_full 0.999
_diffrn_reflns_point_group_measured_fraction_max 0.999
_diffrn_reflns_theta_full 14.357
_diffrn_reflns_theta_max 15.353
_diffrn_reflns_theta_min 1.387
_diffrn_source synchrotron
_diffrn_source_type synchrotron
_diffrn_standards_number 0
_exptl_absorpt_coefficient_mu 0.396
_exptl_absorpt_correction_T_max 0.7440
_exptl_absorpt_correction_T_min 0.6636
_exptl_absorpt_correction_type gaussian
_exptl_absorpt_process_details
'SADABS-2014/5 (Bruker,2014/5) was used for absorption correction. wR2(int) was 0.1012 before and 0.0594 after correction. The Ratio of minimum to maximum transmission is 0.8919. The \l/2 correction factor is 0.00150.'
_exptl_crystal_colour orange
_exptl_crystal_colour_primary orange
_exptl_crystal_density_diffrn 1.499
_exptl_crystal_density_method 'not measured'
_exptl_crystal_description block
_exptl_crystal_F_000 4158
_exptl_crystal_size_max 0.94
_exptl_crystal_size_mid 0.121
_exptl_crystal_size_min 0.113
_platon_squeeze_details
;
TITL data_0m_b.res in I23
CELL   20.9135   20.9135   20.9135     90.00     90.00     90.00
SPGR I23
# Solvent Accessible Volume =    1055.7
# Electrons Found in S.A.V. =     252.9
# Note: Atoms in Void as Cxxx and Qxxx all others
C101 0.138 0.010 0.008 !       1.57 eA-3
C102 0.012 0.855 0.047 !       1.21 eA-3
C103 0.436 0.507 0.336 !       1.17 eA-3
C104 0.922 0.868 0.987 !       1.14 eA-3
C105 0.422 0.368 0.487 !       1.14 eA-3
C106 0.093 0.120 1.003 !       1.10 eA-3
C107 0.481 0.545 0.422 !       0.73 eA-3
C108 0.484 0.515 0.485 !       0.72 eA-3
C109 0.940 0.049 0.090 !       0.58 eA-3
C110 0.491 0.491 0.491 !       0.55 eA-3
;
_refine_diff_density_max 0.403
_refine_diff_density_min -1.363
_refine_diff_density_rms 0.069
_refine_ls_abs_structure_details
;
 Refined as an inversion twin.
;
_refine_ls_abs_structure_Flack 0.51(5)
_refine_ls_extinction_method none
_refine_ls_goodness_of_fit_ref 1.147
_refine_ls_hydrogen_treatment constr
_refine_ls_matrix_type full
_refine_ls_number_parameters 200
_refine_ls_number_reflns 3381
_refine_ls_number_restraints 0
_refine_ls_restrained_S_all 1.147
_refine_ls_R_factor_all 0.0337
_refine_ls_R_factor_gt 0.0334
_refine_ls_shift/su_max 0.001
_refine_ls_shift/su_mean 0.000
_refine_ls_structure_factor_coef Fsqd
_refine_ls_weighting_details 'w=1/[\s^2^(Fo^2^)+(0.0277P)^2^+19.2636P] where P=(Fo^2^+2Fc^2^)/3'
_refine_ls_weighting_scheme calc
_refine_ls_wR_factor_gt 0.0810
_refine_ls_wR_factor_ref 0.0812
_reflns_Friedel_coverage 0.849
_reflns_Friedel_fraction_full 1.000
_reflns_Friedel_fraction_max 1.000
_reflns_number_gt 3351
_reflns_number_total 3381
_reflns_threshold_expression 'I > 2\s(I)'
_cod_data_source_file c8cc04565h2.cif
_cod_data_source_block tb_dbm_no3_sq
_cod_depositor_comments 'Adding full bibliography for 7122134--7122137.cif.'
_cod_original_cell_volume 9147.0(5)
_cod_database_code 7122135
_shelx_shelxl_version_number 2014/7
_shelx_space_group_comment
;
The symmetry employed for this shelxl refinement is uniquely defined
by the following loop, which should always be used as a source of
symmetry information in preference to the above space-group names.
They are only intended as comments.
;
_shelx_estimated_absorpt_t_max 0.957
_shelx_estimated_absorpt_t_min 0.707
_olex2_refinement_description
;
1. Twinned data refinement
 Scales: 0.49(5)
 0.51(5)
2. Fixed Uiso
 At 1.2 times of:
  All B(H) groups, All C(H) groups
3.a Ternary CH refined with riding coordinates:
 B1(H1), B2(H2)
3.b Aromatic/amide H refined with riding coordinates:
 C11(H11), C12(H12), C8(H8), C5(H5), C4(H4), C13(H13), C2(H2A), C10(H10),
 C7(H7), C6(H6), C9(H9), C14(H14)
;
_platon_squeeze_void_probe_radius 1.20
_olex2_submission_special_instructions 'No special instructions were received'

loop_
_space_group_symop_operation_xyz
'x, y, z'
'-x, -y, z'
'-x, y, -z'
'x, -y, -z'
'z, x, y'
'z, -x, -y'
'-z, -x, y'
'-z, x, -y'
'y, z, x'
'-y, z, -x'
'y, -z, -x'
'-y, -z, x'
'x+1/2, y+1/2, z+1/2'
'-x+1/2, -y+1/2, z+1/2'
'-x+1/2, y+1/2, -z+1/2'
'x+1/2, -y+1/2, -z+1/2'
'z+1/2, x+1/2, y+1/2'
'z+1/2, -x+1/2, -y+1/2'
'-z+1/2, -x+1/2, y+1/2'
'-z+1/2, x+1/2, -y+1/2'
'y+1/2, z+1/2, x+1/2'
'-y+1/2, z+1/2, -x+1/2'
'y+1/2, -z+1/2, -x+1/2'
'-y+1/2, -z+1/2, x+1/2'

loop_
_atom_site_label
_atom_site_type_symbol
_atom_site_fract_x
_atom_site_fract_y
_atom_site_fract_z
_atom_site_U_iso_or_equiv
_atom_site_adp_type
_atom_site_occupancy
_atom_site_site_symmetry_order
_atom_site_calc_flag
_atom_site_refinement_flags_posn
_atom_site_refinement_flags_adp
_atom_site_refinement_flags_occupancy
Tb1 Tb 0.5000 0.0000 0.5000 0.05149(16) Uani 1 4 d S T P
Co1 Co 0.75478(3) 0.24522(3) 0.75478(3) 0.0239(2) Uani 1 3 d S T P
C11 C 0.6654(2) 0.1580(2) 0.6859(2) 0.0326(9) Uani 1 1 d . . .
H11 H 0.6802 0.1196 0.7050 0.039 Uiso 1 1 calc R . .
N2 N 0.68684(19) 0.21631(19) 0.69920(18) 0.0302(8) Uani 1 1 d . . .
N4 N 0.82166(19) 0.2754(2) 0.80991(18) 0.0294(8) Uani 1 1 d . . .
N5 N 0.85525(19) 0.2319(2) 0.84581(19) 0.0339(9) Uani 1 1 d . . .
N3 N 0.65346(18) 0.25917(18) 0.66293(18) 0.0284(8) Uani 1 1 d . . .
O3 O 0.5000 0.1991(4) 0.5000 0.0796(17) Uani 1 2 d S T P
C12 C 0.8973(2) 0.2646(2) 0.8818(2) 0.0369(11) Uani 1 1 d . . .
H12 H 0.9263 0.2462 0.9116 0.044 Uiso 1 1 calc R . .
C3 C 0.38010(18) -0.0045(3) 0.31632(19) 0.0343(8) Uani 1 1 d . . .
O1 O 0.43524(16) -0.0090(3) 0.41276(16) 0.0593(12) Uani 1 1 d . . .
N1 N 0.5000 0.1401(4) 0.5000 0.0648(18) Uani 1 2 d S T P
C8 C 0.3225(2) -0.0041(3) 0.3501(2) 0.0376(9) Uani 1 1 d . . .
H8 H 0.3231 -0.0049 0.3955 0.045 Uiso 1 1 calc R . .
C5 C 0.3190(2) -0.0034(3) 0.2183(2) 0.0445(10) Uani 1 1 d . . .
H5 H 0.3177 -0.0037 0.1729 0.053 Uiso 1 1 calc R . .
C4 C 0.3776(2) -0.0040(2) 0.2491(2) 0.0391(9) Uani 1 1 d . . .
H4 H 0.4160 -0.0042 0.2249 0.047 Uiso 1 1 calc R . .
B1 B 0.8392(3) 0.1608(3) 0.8392(3) 0.039(2) Uani 1 3 d S T P
H1 H 0.8668 0.1332 0.8668 0.047 Uiso 1 3 calc RS T P
C13 C 0.8919(2) 0.3285(3) 0.8690(2) 0.0365(10) Uani 1 1 d . . .
H13 H 0.9162 0.3622 0.8875 0.044 Uiso 1 1 calc R . .
C2 C 0.5000 0.0000 0.3221(3) 0.0378(12) Uani 1 2 d S T P
H2A H 0.5000 0.0000 0.2767 0.045 Uiso 1 2 calc RS T P
C10 C 0.6176(3) 0.1621(3) 0.6393(2) 0.0396(11) Uani 1 1 d . . .
H10 H 0.5945 0.1278 0.6204 0.048 Uiso 1 1 calc R . .
C7 C 0.2645(2) -0.0024(3) 0.3183(2) 0.0465(10) Uani 1 1 d . . .
H7 H 0.2259 -0.0014 0.3421 0.056 Uiso 1 1 calc R . .
C6 C 0.2623(2) -0.0024(3) 0.2524(2) 0.0478(11) Uani 1 1 d . . .
H6 H 0.2224 -0.0016 0.2308 0.057 Uiso 1 1 calc R . .
O2 O 0.5484(2) 0.1083(3) 0.5144(2) 0.0760(14) Uani 1 1 d . . .
C1 C 0.4415(2) -0.0038(3) 0.35325(18) 0.0367(9) Uani 1 1 d . . .
C9 C 0.6112(2) 0.2263(3) 0.6268(2) 0.0372(11) Uani 1 1 d . . .
H9 H 0.5818 0.2446 0.5975 0.045 Uiso 1 1 calc R . .
B2 B 0.6694(3) 0.3306(3) 0.6694(3) 0.0321(19) Uani 1 3 d S T P
H2 H 0.6418 0.3582 0.6418 0.039 Uiso 1 3 calc RS T P
C14 C 0.8436(2) 0.3342(2) 0.8235(3) 0.0328(9) Uani 1 1 d . . .
H14 H 0.8287 0.3730 0.8052 0.039 Uiso 1 1 calc R . .

loop_
_atom_site_aniso_label
_atom_site_aniso_U_11
_atom_site_aniso_U_22
_atom_site_aniso_U_33
_atom_site_aniso_U_23
_atom_site_aniso_U_13
_atom_site_aniso_U_12
Tb1 0.0336(2) 0.0963(4) 0.0246(2) 0.000 0.000 0.000
Co1 0.0239(2) 0.0239(2) 0.0239(2) -0.0001(2) 0.0001(2) -0.0001(2)
C11 0.035(2) 0.031(2) 0.032(2) -0.0051(17) 0.0029(18) -0.0076(19)
N2 0.0308(19) 0.0284(18) 0.0313(19) -0.0020(15) -0.0005(14) -0.0037(15)
N4 0.0285(18) 0.0326(19) 0.0272(18) -0.0004(14) 0.0021(14) -0.0017(15)
N5 0.0320(19) 0.041(2) 0.0288(19) 0.0018(16) -0.0016(15) -0.0041(16)
N3 0.0271(17) 0.0293(19) 0.0287(17) -0.0006(15) 0.0001(13) -0.0012(14)
O3 0.085(4) 0.100(5) 0.054(3) 0.000 0.016(4) 0.000
C12 0.037(2) 0.042(3) 0.032(2) -0.0007(19) -0.0039(19) -0.006(2)
C3 0.0354(19) 0.0242(19) 0.043(2) -0.001(2) -0.0069(16) -0.002(2)
O1 0.0370(16) 0.107(4) 0.0345(16) 0.002(2) -0.0041(13) -0.005(2)
N1 0.047(3) 0.117(6) 0.031(3) 0.000 0.011(4) 0.000
C8 0.039(2) 0.030(2) 0.044(2) -0.002(2) -0.0035(17) 0.002(2)
C5 0.052(2) 0.031(2) 0.050(2) -0.003(3) -0.017(2) -0.003(2)
C4 0.045(2) 0.0299(19) 0.043(2) -0.005(2) -0.0027(18) 0.000(2)
B1 0.039(2) 0.039(2) 0.039(2) 0.003(2) -0.003(2) 0.003(2)
C13 0.031(2) 0.041(3) 0.038(2) -0.007(2) -0.0037(19) -0.0069(19)
C2 0.043(3) 0.036(3) 0.035(3) 0.000 0.000 0.003(4)
C10 0.045(3) 0.039(3) 0.036(2) -0.004(2) 0.001(2) -0.009(2)
C7 0.035(2) 0.032(2) 0.072(3) 0.006(3) -0.002(2) 0.000(2)
C6 0.038(2) 0.038(2) 0.068(3) 0.000(3) -0.019(2) 0.001(2)
O2 0.060(2) 0.109(4) 0.059(3) -0.013(3) -0.015(2) 0.000(3)
C1 0.040(2) 0.038(2) 0.0325(19) -0.003(2) -0.0018(16) -0.001(2)
C9 0.033(2) 0.049(3) 0.030(2) -0.0036(19) 0.0020(18) -0.004(2)
B2 0.0321(19) 0.0321(19) 0.0321(19) -0.004(2) 0.004(2) -0.004(2)
C14 0.034(2) 0.031(2) 0.033(2) -0.0004(18) -0.0011(18) -0.0047(18)

loop_
_atom_type_symbol
_atom_type_description
_atom_type_scat_dispersion_real
_atom_type_scat_dispersion_imag
_atom_type_scat_source
C C 0.0000 0.0010 'International Tables Vol C Tables 4.2.6.8 and 6.1.1.4'
H H 0.0000 0.0000 'International Tables Vol C Tables 4.2.6.8 and 6.1.1.4'
B B 0.0000 0.0000 'International Tables Vol C Tables 4.2.6.8 and 6.1.1.4'
Co Co 0.2360 0.3980 'International Tables Vol C Tables 4.2.6.8 and 6.1.1.4'
N N 0.0010 0.0010 'International Tables Vol C Tables 4.2.6.8 and 6.1.1.4'
O O 0.0030 0.0020 'International Tables Vol C Tables 4.2.6.8 and 6.1.1.4'
Tb Tb -0.7221 1.6294 'International Tables Vol C Tables 4.2.6.8 and 6.1.1.4'

loop_
_geom_angle_atom_site_label_1
_geom_angle_atom_site_label_2
_geom_angle_atom_site_label_3
_geom_angle
_geom_angle_site_symmetry_1
_geom_angle_site_symmetry_3
O1 Tb1 O1 170.5(3) . 3_656
O1 Tb1 O1 73.70(17) . 2_655
O1 Tb1 O1 107.12(17) 3_656 2_655
O1 Tb1 O1 73.70(17) 3_656 4_556
O1 Tb1 O1 107.12(17) . 4_556
O1 Tb1 O1 170.5(3) 4_556 2_655
O1 Tb1 N1 85.26(16) . 2_655
O1 Tb1 N1 85.26(16) 3_656 2_655
O1 Tb1 N1 85.26(16) 4_556 .
O1 Tb1 N1 85.26(16) 2_655 .
O1 Tb1 N1 94.74(16) . .
O1 Tb1 N1 94.74(16) 3_656 .
O1 Tb1 N1 94.74(16) 2_655 2_655
O1 Tb1 N1 94.74(16) 4_556 2_655
O1 Tb1 O2 77.36(19) 4_556 3_656
O1 Tb1 O2 114.34(18) 4_556 4_556
O1 Tb1 O2 74.79(19) 2_655 4_556
O1 Tb1 O2 74.78(19) 3_656 .
O1 Tb1 O2 114.34(18) 2_655 2_655
O1 Tb1 O2 77.36(19) 2_655 .
O1 Tb1 O2 77.36(19) . 2_655
O1 Tb1 O2 114.35(18) . .
O1 Tb1 O2 93.96(18) 3_656 2_655
O1 Tb1 O2 93.96(18) 2_655 3_656
O1 Tb1 O2 93.96(18) . 4_556
O1 Tb1 O2 114.34(18) 3_656 3_656
O1 Tb1 O2 74.79(19) 4_556 2_655
O1 Tb1 O2 77.36(19) 3_656 4_556
O1 Tb1 O2 74.78(19) . 3_656
O1 Tb1 O2 93.96(18) 4_556 .
N1 Tb1 N1 180.0 2_655 .
O2 Tb1 N1 25.01(11) 4_556 2_655
O2 Tb1 N1 154.99(11) 4_556 .
O2 Tb1 N1 25.01(11) 3_656 .
O2 Tb1 N1 154.99(11) . 2_655
O2 Tb1 N1 25.01(11) . .
O2 Tb1 N1 25.01(11) 2_655 2_655
O2 Tb1 N1 154.99(11) 3_656 2_655
O2 Tb1 N1 154.99(11) 2_655 .
O2 Tb1 O2 50.0(2) . 3_656
O2 Tb1 O2 166.1(2) 4_556 3_656
O2 Tb1 O2 132.2(2) . 4_556
O2 Tb1 O2 132.2(2) 2_655 3_656
O2 Tb1 O2 50.0(2) 2_655 4_556
O2 Tb1 O2 166.1(2) 2_655 .
N2 Co1 N2 88.63(17) 12_665 .
N2 Co1 N2 88.64(17) 6_566 12_665
N2 Co1 N2 88.63(17) 6_566 .
N4 Co1 N2 90.48(17) 6_566 12_665
N4 Co1 N2 179.0(2) 6_566 6_566
N4 Co1 N2 90.48(17) . 6_566
N4 Co1 N2 90.90(17) 12_665 6_566
N4 Co1 N2 179.0(2) 12_665 12_665
N4 Co1 N2 90.90(17) . 12_665
N4 Co1 N2 90.48(17) 12_665 .
N4 Co1 N2 90.90(17) 6_566 .
N4 Co1 N2 179.0(2) . .
N4 Co1 N4 89.98(17) . 6_566
N4 Co1 N4 89.98(17) . 12_665
N4 Co1 N4 89.98(17) 6_566 12_665
N2 C11 H11 125.3 . .
N2 C11 C10 109.4(5) . .
C10 C11 H11 125.3 . .
C11 N2 Co1 131.4(4) . .
C11 N2 N3 108.2(4) . .
N3 N2 Co1 120.3(3) . .
N5 N4 Co1 118.9(3) . .
C14 N4 Co1 132.6(3) . .
C14 N4 N5 108.4(4) . .
N4 N5 B1 118.9(5) . .
C12 N5 N4 107.7(4) . .
C12 N5 B1 133.4(5) . .
N2 N3 B2 118.5(5) . .
C9 N3 N2 108.1(4) . .
C9 N3 B2 133.4(5) . .
N5 C12 H12 125.3 . .
N5 C12 C13 109.4(4) . .
C13 C12 H12 125.3 . .
C8 C3 C4 118.2(4) . .
C8 C3 C1 118.6(4) . .
C4 C3 C1 123.2(4) . .
C1 O1 Tb1 136.4(3) . .
O3 N1 Tb1 180.0 . .
O3 N1 O2 122.2(4) . .
O3 N1 O2 122.2(4) . 3_656
O2 N1 Tb1 57.8(4) . .
O2 N1 Tb1 57.8(4) 3_656 .
O2 N1 O2 115.5(9) 3_656 .
C3 C8 H8 119.6 . .
C7 C8 C3 120.9(4) . .
C7 C8 H8 119.6 . .
C4 C5 H5 119.4 . .
C6 C5 H5 119.4 . .
C6 C5 C4 121.1(4) . .
C3 C4 H4 120.0 . .
C5 C4 C3 119.9(4) . .
C5 C4 H4 120.0 . .
N5 B1 N5 106.3(4) 6_566 12_665
N5 B1 N5 106.3(4) 6_566 .
N5 B1 N5 106.3(4) 12_665 .
N5 B1 H1 112.5 12_665 .
N5 B1 H1 112.5 6_566 .
N5 B1 H1 112.5 . .
C12 C13 H13 127.0 . .
C12 C13 C14 106.1(4) . .
C14 C13 H13 127.0 . .
C1 C2 H2A 118.0 . .
C1 C2 H2A 118.0 2_655 .
C1 C2 C1 124.0(5) . 2_655
C11 C10 H10 127.4 . .
C9 C10 C11 105.1(5) . .
C9 C10 H10 127.4 . .
C8 C7 H7 119.7 . .
C6 C7 C8 120.7(4) . .
C6 C7 H7 119.7 . .
C5 C6 H6 120.4 . .
C7 C6 C5 119.2(4) . .
C7 C6 H6 120.4 . .
N1 O2 Tb1 97.2(5) . .
O1 C1 C3 114.9(4) . .
O1 C1 C2 124.1(4) . .
C2 C1 C3 120.9(4) . .
N3 C9 C10 109.2(5) . .
N3 C9 H9 125.4 . .
C10 C9 H9 125.4 . .
N3 B2 N3 106.2(4) 6_566 12_665
N3 B2 N3 106.2(4) 12_665 .
N3 B2 N3 106.2(4) 6_566 .
N3 B2 H2 112.6 6_566 .
N3 B2 H2 112.6 12_665 .
N3 B2 H2 112.6 . .
N4 C14 C13 108.3(4) . .
N4 C14 H14 125.9 . .
C13 C14 H14 125.9 . .

loop_
_geom_bond_atom_site_label_1
_geom_bond_atom_site_label_2
_geom_bond_distance
_geom_bond_site_symmetry_2
Tb1 O1 2.280(3) .
Tb1 O1 2.280(3) 3_656
Tb1 O1 2.280(3) 2_655
Tb1 O1 2.280(3) 4_556
Tb1 N1 2.930(9) .
Tb1 N1 2.930(9) 2_655
Tb1 O2 2.498(5) 3_656
Tb1 O2 2.498(5) 4_556
Tb1 O2 2.498(5) 2_655
Tb1 O2 2.498(5) .
Co1 N2 1.933(4) 6_566
Co1 N2 1.933(4) .
Co1 N2 1.933(4) 12_665
Co1 N4 1.920(4) .
Co1 N4 1.920(4) 12_665
Co1 N4 1.920(4) 6_566
C11 H11 0.9500 .
C11 N2 1.329(6) .
C11 C10 1.397(7) .
N2 N3 1.366(5) .
N4 N5 1.373(5) .
N4 C14 1.343(6) .
N5 C12 1.345(6) .
N5 B1 1.532(6) .
N3 C9 1.350(6) .
N3 B2 1.536(5) .
O3 N1 1.233(9) .
C12 H12 0.9500 .
C12 C13 1.368(7) .
C3 C8 1.396(6) .
C3 C4 1.407(6) .
C3 C1 1.498(5) .
O1 C1 1.256(5) .
N1 O2 1.249(6) 3_656
N1 O2 1.249(6) .
C8 H8 0.9500 .
C8 C7 1.383(6) .
C5 H5 0.9500 .
C5 C4 1.384(6) .
C5 C6 1.384(6) .
C4 H4 0.9500 .
B1 N5 1.532(6) 6_566
B1 N5 1.532(6) 12_665
B1 H1 1.0000 .
C13 H13 0.9500 .
C13 C14 1.394(7) .
C2 H2A 0.9500 .
C2 C1 1.389(5) 2_655
C2 C1 1.389(5) .
C10 H10 0.9500 .
C10 C9 1.375(8) .
C7 H7 0.9500 .
C7 C6 1.378(7) .
C6 H6 0.9500 .
C9 H9 0.9500 .
B2 N3 1.536(5) 12_665
B2 N3 1.536(5) 6_566
B2 H2 1.0000 .
C14 H14 0.9500 .

loop_
_platon_squeeze_void_nr
_platon_squeeze_void_average_x
_platon_squeeze_void_average_y
_platon_squeeze_void_average_z
_platon_squeeze_void_volume
_platon_squeeze_void_count_electrons
_platon_squeeze_void_content
1 0.000 0.000 0.000 515 128 ' '
2 0.500 0.500 0.500 515 128 ' '

loop_
_twin_individual_id
_twin_individual_mass_fraction_refined
1 0.49(5)
2 0.51(5)
